data_7103498
loop_
_publ_author_name
'Xu, Junye'
'Fu, Xiao'
'Low, Ruijuan'
'Goh, Yong-Peng'
'Jiang, Zhiyong'
'Tan, Choon-Hong'

_publ_section_title
;
 Tandem conjugate addition-elimination reaction promoted by chiral
 pyrrolidinyl sulfonamide (CPS).
;
_journal_issue 43
_journal_name_full 'Chemical communications (Cambridge, England)'
_journal_page_first 5526
_journal_page_last 5528
_journal_paper_doi 10.1039/b810905m
_journal_year 2008
_chemical_absolute_configuration ad
_chemical_formula_sum 'C17 H28 O3 S2'
_chemical_formula_weight 344.51
_chemical_name_systematic
;
?
;
_space_group_IT_number 1
_symmetry_cell_setting triclinic
_symmetry_space_group_name_Hall 'P 1'
_symmetry_space_group_name_H-M 'P 1'
_atom_sites_solution_hydrogens geom
_atom_sites_solution_primary direct
_atom_sites_solution_secondary difmap
_audit_creation_method SHELXL-97
_cell_angle_alpha 65.152(4)
_cell_angle_beta 68.166(4)
_cell_angle_gamma 64.564(4)
_cell_formula_units_Z 2
_cell_length_a 9.7296(18)
_cell_length_b 11.309(2)
_cell_length_c 11.780(2)
_cell_measurement_reflns_used 2203
_cell_measurement_temperature 295(2)
_cell_measurement_theta_max 19.35
_cell_measurement_theta_min 2.38
_cell_volume 1032.7(3)
_computing_cell_refinement 'Bruker SMART'
_computing_data_collection 'Bruker SMART'
_computing_data_reduction 'Bruker SAINT'
_computing_molecular_graphics 'Bruker SHELXTL'
_computing_publication_material 'Bruker SHELXTL'
_computing_structure_refinement 'SHELXL-97 (Sheldrick, 1997)'
_computing_structure_solution 'SHELXS-97 (Sheldrick, 1990)'
_diffrn_ambient_temperature 295(2)
_diffrn_measured_fraction_theta_full 0.997
_diffrn_measured_fraction_theta_max 0.997
_diffrn_measurement_device_type 'CCD area detector'
_diffrn_measurement_method 'phi and omega scans'
_diffrn_radiation_monochromator graphite
_diffrn_radiation_source 'fine-focus sealed tube'
_diffrn_radiation_type MoK\a
_diffrn_radiation_wavelength 0.71073
_diffrn_reflns_av_R_equivalents 0.0335
_diffrn_reflns_av_sigmaI/netI 0.0734
_diffrn_reflns_limit_h_max 11
_diffrn_reflns_limit_h_min -11
_diffrn_reflns_limit_k_max 13
_diffrn_reflns_limit_k_min -13
_diffrn_reflns_limit_l_max 14
_diffrn_reflns_limit_l_min -14
_diffrn_reflns_number 11759
_diffrn_reflns_theta_full 26.00
_diffrn_reflns_theta_max 26.00
_diffrn_reflns_theta_min 1.96
_exptl_absorpt_coefficient_mu 0.266
_exptl_absorpt_correction_T_max 0.9894
_exptl_absorpt_correction_T_min 0.9149
_exptl_absorpt_correction_type empirical
_exptl_absorpt_process_details 'Sadabs, (sheldrik 2001)'
_exptl_crystal_colour COLOURLESS
_exptl_crystal_density_diffrn 1.108
_exptl_crystal_density_method 'not measured'
_exptl_crystal_description PLATE
_exptl_crystal_F_000 372
_exptl_crystal_size_max 0.34
_exptl_crystal_size_mid 0.10
_exptl_crystal_size_min 0.04
_refine_diff_density_max 0.462
_refine_diff_density_min -0.215
_refine_diff_density_rms 0.068
_refine_ls_abs_structure_details 'Flack H D (1983), Acta Cryst. A39, 876-881'
_refine_ls_abs_structure_Flack 0.17(11)
_refine_ls_extinction_method none
_refine_ls_goodness_of_fit_ref 1.078
_refine_ls_hydrogen_treatment mixed
_refine_ls_matrix_type full
_refine_ls_number_parameters 411
_refine_ls_number_reflns 7994
_refine_ls_number_restraints 3
_refine_ls_restrained_S_all 1.078
_refine_ls_R_factor_all 0.1174
_refine_ls_R_factor_gt 0.0860
_refine_ls_shift/su_max 0.000
_refine_ls_shift/su_mean 0.000
_refine_ls_structure_factor_coef Fsqd
_refine_ls_weighting_details 'calc w=1/[\s^2^(Fo^2^)+(0.1082P)^2^+0.0000P] where P=(Fo^2^+2Fc^2^)/3'
_refine_ls_weighting_scheme calc
_refine_ls_wR_factor_gt 0.1925
_refine_ls_wR_factor_ref 0.2129
_reflns_number_gt 5534
_reflns_number_total 7994
_reflns_threshold_expression >2sigma(I)
_cod_data_source_file b810905m.txt
_cod_data_source_block 8430
_cod_depositor_comments
;
The following automatic conversions were performed:
'_symmetry_cell_setting' value 'Triclinic' changed to 'triclinic'
according to '/home/saulius/struct/CIF-dictionaries/cif_core.dic'
dictionary named 'cif_core.dic' version 2.4.1 from
2010-06-29.

'_exptl_absorpt_correction_type' value 'Empirical' changed to
'empirical' according to
'/home/saulius/struct/CIF-dictionaries/cif_core.dic' dictionary named
'cif_core.dic' version 2.4.1 from 2010-06-29.

Automatic conversion script
Id: cif_fix_enum 1527 2010-12-29 10:47:43Z saulius 
;
_cod_original_sg_symbol_H-M P1
_cod_database_code 7103498

loop_
_symmetry_equiv_pos_as_xyz
'x, y, z'

loop_
_atom_site_label
_atom_site_type_symbol
_atom_site_fract_x
_atom_site_fract_y
_atom_site_fract_z
_atom_site_U_iso_or_equiv
_atom_site_adp_type
_atom_site_occupancy
_atom_site_symmetry_multiplicity
_atom_site_calc_flag
_atom_site_refinement_flags
_atom_site_disorder_assembly
_atom_site_disorder_group
S1 S 0.85501(16) 0.75341(18) 0.84748(16) 0.0759(5) Uani 1 1 d . . .
S2 S 1.06182(17) 0.38159(16) 0.79332(17) 0.0768(5) Uani 1 1 d . . .
S3 S 0.62697(18) 0.52431(19) 0.4818(2) 0.0855(6) Uani 1 1 d . . .
S4 S 0.47102(18) 0.92420(16) 0.43234(17) 0.0751(5) Uani 1 1 d . . .
O1 O 0.9989(12) 0.8770(7) 0.1951(6) 0.160(3) Uani 1 1 d . . .
O2 O 0.6661(5) 0.8048(5) 0.7076(4) 0.0841(14) Uani 1 1 d . . .
O3 O 0.7792(5) 0.4857(5) 0.7553(5) 0.0881(14) Uani 1 1 d . . .
O4 O 0.3164(9) 0.4925(7) 1.0870(5) 0.147(3) Uani 1 1 d . . .
O5 O 0.3239(5) 0.5653(5) 0.5648(4) 0.0785(12) Uani 1 1 d . . .
O6 O 0.1985(5) 0.8804(5) 0.5380(4) 0.0826(12) Uani 1 1 d . . .
C1 C 0.9215(5) 0.6458(5) 0.6580(5) 0.0475(11) Uani 1 1 d . . .
H1 H 1.0241 0.6423 0.6577 0.057 Uiso 1 1 calc R . .
C2 C 0.9113(6) 0.6849(5) 0.5204(5) 0.0521(12) Uani 1 1 d . . .
H2 H 0.8013 0.7111 0.5205 0.062 Uiso 1 1 calc R . .
C3 C 0.9711(7) 0.8036(6) 0.4253(6) 0.0636(14) Uani 1 1 d . . .
H3 H 1.0743 0.7824 0.4378 0.076 Uiso 1 1 calc R . .
C4 C 0.9992(10) 0.7860(8) 0.2964(6) 0.092(2) Uani 1 1 d . . .
C5 C 1.0129(10) 0.6418(7) 0.3180(6) 0.090(2) Uani 1 1 d . . .
H5A H 1.1109 0.5977 0.2665 0.108 Uiso 1 1 calc R . .
H5B H 0.9271 0.6408 0.2956 0.108 Uiso 1 1 calc R . .
C6 C 1.0069(7) 0.5702(6) 0.4583(5) 0.0618(14) Uani 1 1 d . . .
H6A H 1.1114 0.5264 0.4737 0.074 Uiso 1 1 calc R . .
H6B H 0.9563 0.5008 0.4917 0.074 Uiso 1 1 calc R . .
C7 C 0.8797(9) 0.9463(6) 0.4306(7) 0.0784(17) Uani 1 1 d . . .
H7A H 0.7710 0.9637 0.4402 0.118 Uiso 1 1 calc R . .
H7B H 0.9168 1.0106 0.3525 0.118 Uiso 1 1 calc R . .
H7C H 0.8923 0.9569 0.5025 0.118 Uiso 1 1 calc R . .
C8 C 0.7940(6) 0.7461(6) 0.7266(5) 0.0558(13) Uani 1 1 d . . .
C9 C 0.6793(8) 0.8574(8) 0.9396(7) 0.0787(19) Uani 1 1 d . . .
C10 C 0.6326(13) 1.0028(9) 0.8579(11) 0.134(4) Uani 1 1 d . . .
H10A H 0.5949 1.0098 0.7900 0.202 Uiso 1 1 calc R . .
H10B H 0.7213 1.0347 0.8217 0.202 Uiso 1 1 calc R . .
H10C H 0.5512 1.0583 0.9093 0.202 Uiso 1 1 calc R . .
C11 C 0.5478(9) 0.8007(11) 0.9879(8) 0.108(3) Uani 1 1 d . . .
H11A H 0.4688 0.8399 1.0524 0.162 Uiso 1 1 calc R . .
H11B H 0.5864 0.7024 1.0244 0.162 Uiso 1 1 calc R . .
H11C H 0.5037 0.8234 0.9178 0.162 Uiso 1 1 calc R . .
C12 C 0.7380(10) 0.8421(12) 1.0506(10) 0.126(4) Uani 1 1 d . . .
H12A H 0.8308 0.8681 1.0166 0.189 Uiso 1 1 calc R . .
H12B H 0.7616 0.7480 1.1049 0.189 Uiso 1 1 calc R . .
H12C H 0.6585 0.9005 1.0999 0.189 Uiso 1 1 calc R . .
C13 C 0.8984(6) 0.5049(6) 0.7394(5) 0.0555(13) Uani 1 1 d . . .
C14 C 1.0086(9) 0.2240(8) 0.8939(8) 0.097(3) Uani 1 1 d . . .
C15 C 0.9674(14) 0.1745(11) 0.8179(15) 0.156(5) Uani 1 1 d . . .
H15A H 0.9756 0.0792 0.8608 0.234 Uiso 1 1 calc R . .
H15B H 1.0376 0.1843 0.7343 0.234 Uiso 1 1 calc R . .
H15C H 0.8620 0.2275 0.8089 0.234 Uiso 1 1 calc R . .
C16 C 1.1591(13) 0.1240(10) 0.9340(15) 0.171(6) Uani 1 1 d . . .
H16A H 1.1523 0.0326 0.9726 0.256 Uiso 1 1 calc R . .
H16B H 1.1752 0.1494 0.9951 0.256 Uiso 1 1 calc R . .
H16C H 1.2451 0.1266 0.8598 0.256 Uiso 1 1 calc R . .
C17 C 0.8722(14) 0.2551(12) 1.0064(10) 0.157(5) Uani 1 1 d . . .
H17A H 0.7771 0.3060 0.9770 0.235 Uiso 1 1 calc R . .
H17B H 0.8903 0.3085 1.0414 0.235 Uiso 1 1 calc R . .
H17C H 0.8633 0.1702 1.0717 0.235 Uiso 1 1 calc R . .
C18 C 0.4123(5) 0.6968(5) 0.6197(5) 0.0484(12) Uani 1 1 d . . .
H18 H 0.5159 0.6916 0.6187 0.058 Uiso 1 1 calc R . .
C19 C 0.3145(6) 0.6703(5) 0.7577(5) 0.0523(12) Uani 1 1 d . . .
H19 H 0.2211 0.6557 0.7600 0.063 Uiso 1 1 calc R . .
C20 C 0.4001(7) 0.5442(6) 0.8569(6) 0.0627(14) Uani 1 1 d . . .
H20 H 0.5044 0.5500 0.8379 0.075 Uiso 1 1 calc R . .
C21 C 0.3115(8) 0.5739(8) 0.9836(7) 0.0816(19) Uani 1 1 d . . .
C22 C 0.2153(9) 0.7244(7) 0.9552(7) 0.086(2) Uani 1 1 d . . .
H22A H 0.1045 0.7355 0.9825 0.103 Uiso 1 1 calc R . .
H22B H 0.2367 0.7672 1.0001 0.103 Uiso 1 1 calc R . .
C23 C 0.2611(7) 0.7884(6) 0.8133(6) 0.0679(15) Uani 1 1 d . . .
H23A H 0.3456 0.8240 0.7907 0.082 Uiso 1 1 calc R . .
H23B H 0.1729 0.8630 0.7814 0.082 Uiso 1 1 calc R . .
C24 C 0.4245(11) 0.4021(7) 0.8617(8) 0.095(2) Uani 1 1 d . . .
H24A H 0.4726 0.3355 0.9312 0.143 Uiso 1 1 calc R . .
H24B H 0.4912 0.3865 0.7820 0.143 Uiso 1 1 calc R . .
H24C H 0.3254 0.3934 0.8749 0.143 Uiso 1 1 calc R . .
C25 C 0.4312(6) 0.5928(5) 0.5595(5) 0.0537(12) Uani 1 1 d . . .
C26 C 0.6259(10) 0.4036(8) 0.4151(8) 0.094(2) Uani 1 1 d . . .
C27 C 0.5734(14) 0.2886(9) 0.5212(11) 0.129(3) Uani 1 1 d . . .
H27A H 0.4648 0.3241 0.5608 0.193 Uiso 1 1 calc R . .
H27B H 0.6344 0.2481 0.5842 0.193 Uiso 1 1 calc R . .
H27C H 0.5874 0.2201 0.4865 0.193 Uiso 1 1 calc R . .
C28 C 0.7978(14) 0.3519(14) 0.3456(15) 0.178(6) Uani 1 1 d . . .
H28A H 0.8606 0.2964 0.4078 0.267 Uiso 1 1 calc R . .
H28B H 0.8327 0.4293 0.2889 0.267 Uiso 1 1 calc R . .
H28C H 0.8077 0.2978 0.2966 0.267 Uiso 1 1 calc R . .
C29 C 0.5250(15) 0.4795(10) 0.3202(9) 0.131(3) Uani 1 1 d . . .
H29A H 0.5277 0.4167 0.2837 0.197 Uiso 1 1 calc R . .
H29B H 0.5632 0.5511 0.2531 0.197 Uiso 1 1 calc R . .
H29C H 0.4193 0.5194 0.3629 0.197 Uiso 1 1 calc R . .
C30 C 0.3342(6) 0.8381(6) 0.5351(5) 0.0576(13) Uani 1 1 d . . .
C31 C 0.3623(8) 1.0931(6) 0.3353(6) 0.0734(17) Uani 1 1 d . . .
C32 C 0.2515(13) 1.1774(9) 0.4200(10) 0.126(3) Uani 1 1 d . . .
H32A H 0.1982 1.2666 0.3689 0.189 Uiso 1 1 calc R . .
H32B H 0.3078 1.1873 0.4654 0.189 Uiso 1 1 calc R . .
H32C H 0.1765 1.1329 0.4806 0.189 Uiso 1 1 calc R . .
C33 C 0.4956(11) 1.1536(8) 0.2474(8) 0.105(3) Uani 1 1 d . . .
H33A H 0.5651 1.0994 0.1913 0.157 Uiso 1 1 calc R . .
H33B H 0.5527 1.1523 0.2994 0.157 Uiso 1 1 calc R . .
H33C H 0.4519 1.2468 0.1969 0.157 Uiso 1 1 calc R . .
C34 C 0.2854(12) 1.0798(10) 0.2561(8) 0.110(3) Uani 1 1 d . . .
H34A H 0.1866 1.0671 0.3071 0.165 Uiso 1 1 calc R . .
H34B H 0.3509 1.0017 0.2260 0.165 Uiso 1 1 calc R . .
H34C H 0.2687 1.1617 0.1837 0.165 Uiso 1 1 calc R . .

loop_
_atom_site_aniso_label
_atom_site_aniso_U_11
_atom_site_aniso_U_22
_atom_site_aniso_U_33
_atom_site_aniso_U_23
_atom_site_aniso_U_13
_atom_site_aniso_U_12
S1 0.0562(8) 0.1054(13) 0.0791(11) -0.0544(10) -0.0215(7) -0.0076(8)
S2 0.0599(9) 0.0649(9) 0.0945(12) 0.0023(8) -0.0367(8) -0.0213(7)
S3 0.0573(9) 0.0894(12) 0.1216(15) -0.0648(11) -0.0032(9) -0.0180(8)
S4 0.0681(9) 0.0620(9) 0.0847(11) 0.0024(8) -0.0301(8) -0.0261(7)
O1 0.295(10) 0.098(4) 0.055(3) -0.006(3) -0.012(4) -0.078(5)
O2 0.054(2) 0.116(4) 0.077(3) -0.047(3) -0.029(2) 0.006(2)
O3 0.057(3) 0.091(3) 0.106(4) 0.001(3) -0.026(2) -0.040(2)
O4 0.193(7) 0.119(5) 0.047(3) -0.012(3) -0.025(3) 0.006(4)
O5 0.062(2) 0.097(3) 0.102(3) -0.045(3) -0.013(2) -0.040(2)
O6 0.053(2) 0.089(3) 0.084(3) -0.008(2) -0.024(2) -0.015(2)
C1 0.036(2) 0.055(3) 0.053(3) -0.022(2) -0.011(2) -0.010(2)
C2 0.042(2) 0.057(3) 0.057(3) -0.015(2) -0.016(2) -0.014(2)
C3 0.058(3) 0.062(3) 0.070(4) -0.009(3) -0.022(3) -0.024(3)
C4 0.125(6) 0.089(5) 0.043(4) -0.016(4) -0.004(4) -0.036(4)
C5 0.136(6) 0.073(4) 0.054(4) -0.025(3) -0.005(4) -0.037(4)
C6 0.067(3) 0.057(3) 0.060(3) -0.018(3) -0.019(3) -0.015(3)
C7 0.097(5) 0.059(4) 0.073(4) -0.015(3) -0.025(4) -0.021(3)
C8 0.041(3) 0.067(3) 0.052(3) -0.018(3) -0.013(2) -0.009(2)
C9 0.072(4) 0.101(5) 0.073(4) -0.053(4) -0.008(3) -0.019(4)
C10 0.137(8) 0.076(6) 0.155(9) -0.047(6) -0.025(7) -0.001(5)
C11 0.075(5) 0.171(9) 0.082(5) -0.053(6) -0.002(4) -0.044(5)
C12 0.093(6) 0.188(10) 0.137(8) -0.122(8) -0.025(5) -0.013(6)
C13 0.049(3) 0.062(3) 0.044(3) -0.007(2) -0.008(2) -0.018(2)
C14 0.082(5) 0.069(4) 0.101(6) 0.012(4) -0.016(4) -0.031(4)
C15 0.159(10) 0.095(7) 0.227(14) -0.048(8) -0.034(9) -0.063(7)
C16 0.135(9) 0.086(6) 0.224(14) 0.049(8) -0.089(9) -0.031(6)
C17 0.166(10) 0.140(9) 0.079(6) 0.009(6) 0.004(6) -0.046(8)
C18 0.036(2) 0.056(3) 0.056(3) -0.014(2) -0.014(2) -0.019(2)
C19 0.039(2) 0.058(3) 0.056(3) -0.011(2) -0.015(2) -0.015(2)
C20 0.053(3) 0.069(4) 0.060(3) -0.019(3) -0.014(3) -0.014(3)
C21 0.083(4) 0.090(5) 0.051(4) -0.014(4) -0.017(3) -0.016(4)
C22 0.083(4) 0.088(5) 0.077(5) -0.038(4) -0.015(4) -0.010(4)
C23 0.061(3) 0.075(4) 0.068(4) -0.035(3) -0.013(3) -0.011(3)
C24 0.133(7) 0.067(4) 0.079(5) 0.002(4) -0.042(5) -0.036(4)
C25 0.049(3) 0.056(3) 0.054(3) -0.016(2) -0.010(2) -0.018(2)
C26 0.112(6) 0.078(5) 0.099(6) -0.054(5) -0.009(5) -0.024(4)
C27 0.189(10) 0.061(4) 0.128(7) -0.030(5) -0.048(7) -0.024(5)
C28 0.150(10) 0.169(11) 0.221(15) -0.156(12) 0.027(9) -0.022(8)
C29 0.200(10) 0.116(7) 0.084(6) -0.036(5) -0.038(7) -0.049(7)
C30 0.050(3) 0.065(3) 0.058(3) -0.018(3) -0.018(2) -0.014(3)
C31 0.095(5) 0.050(3) 0.064(4) -0.005(3) -0.034(3) -0.012(3)
C32 0.152(9) 0.082(5) 0.113(7) -0.041(5) -0.032(6) 0.002(5)
C33 0.135(7) 0.076(5) 0.088(5) 0.009(4) -0.033(5) -0.048(5)
C34 0.141(7) 0.110(6) 0.086(5) -0.005(5) -0.064(5) -0.040(5)

loop_
_atom_type_symbol
_atom_type_description
_atom_type_scat_dispersion_real
_atom_type_scat_dispersion_imag
_atom_type_scat_source
C C 0.0033 0.0016 'International Tables Vol C Tables 4.2.6.8 and 6.1.1.4'
H H 0.0000 0.0000 'International Tables Vol C Tables 4.2.6.8 and 6.1.1.4'
O O 0.0106 0.0060 'International Tables Vol C Tables 4.2.6.8 and 6.1.1.4'
S S 0.1246 0.1234 'International Tables Vol C Tables 4.2.6.8 and 6.1.1.4'

loop_
_geom_angle_atom_site_label_1
_geom_angle_atom_site_label_2
_geom_angle_atom_site_label_3
_geom_angle
_geom_angle_site_symmetry_1
_geom_angle_site_symmetry_3
_geom_angle_publ_flag
C8 S1 C9 106.6(3) . . ?
C13 S2 C14 106.7(3) . . ?
C25 S3 C26 105.6(3) . . ?
C30 S4 C31 107.1(3) . . ?
C8 C1 C2 112.3(4) . . ?
C8 C1 C13 105.1(4) . . ?
C2 C1 C13 111.2(4) . . ?
C1 C2 C3 114.9(4) . . ?
C1 C2 C6 114.5(4) . . ?
C3 C2 C6 102.8(4) . . ?
C7 C3 C2 119.9(5) . . ?
C7 C3 C4 114.0(5) . . ?
C2 C3 C4 102.3(5) . . ?
O1 C4 C5 125.8(7) . . ?
O1 C4 C3 125.0(7) . . ?
C5 C4 C3 109.1(6) . . ?
C4 C5 C6 105.2(5) . . ?
C5 C6 C2 104.4(5) . . ?
O2 C8 C1 123.9(5) . . ?
O2 C8 S1 124.5(4) . . ?
C1 C8 S1 111.4(3) . . ?
C10 C9 C11 110.8(8) . . ?
C10 C9 C12 111.1(8) . . ?
C11 C9 C12 111.4(7) . . ?
C10 C9 S1 109.9(6) . . ?
C11 C9 S1 110.9(5) . . ?
C12 C9 S1 102.6(5) . . ?
O3 C13 C1 121.1(5) . . ?
O3 C13 S2 125.5(4) . . ?
C1 C13 S2 113.2(4) . . ?
C15 C14 C16 110.5(10) . . ?
C15 C14 C17 110.7(9) . . ?
C16 C14 C17 113.5(10) . . ?
C15 C14 S2 110.8(7) . . ?
C16 C14 S2 102.1(6) . . ?
C17 C14 S2 108.9(7) . . ?
C30 C18 C19 110.8(4) . . ?
C30 C18 C25 106.3(4) . . ?
C19 C18 C25 112.0(4) . . ?
C18 C19 C23 114.3(5) . . ?
C18 C19 C20 114.5(4) . . ?
C23 C19 C20 103.0(4) . . ?
C24 C20 C21 113.8(6) . . ?
C24 C20 C19 119.2(5) . . ?
C21 C20 C19 103.7(5) . . ?
O4 C21 C22 125.9(7) . . ?
O4 C21 C20 125.7(7) . . ?
C22 C21 C20 108.4(6) . . ?
C23 C22 C21 106.5(5) . . ?
C22 C23 C19 104.5(5) . . ?
O5 C25 C18 122.5(5) . . ?
O5 C25 S3 125.6(4) . . ?
C18 C25 S3 111.9(4) . . ?
C29 C26 C27 111.9(8) . . ?
C29 C26 C28 110.0(9) . . ?
C27 C26 C28 111.7(8) . . ?
C29 C26 S3 109.9(6) . . ?
C27 C26 S3 110.3(6) . . ?
C28 C26 S3 102.7(7) . . ?
O6 C30 C18 122.7(5) . . ?
O6 C30 S4 125.9(4) . . ?
C18 C30 S4 111.4(3) . . ?
C32 C31 C34 112.7(7) . . ?
C32 C31 C33 110.4(7) . . ?
C34 C31 C33 109.9(6) . . ?
C32 C31 S4 109.5(5) . . ?
C34 C31 S4 112.3(5) . . ?
C33 C31 S4 101.5(5) . . ?

loop_
_geom_bond_atom_site_label_1
_geom_bond_atom_site_label_2
_geom_bond_distance
_geom_bond_site_symmetry_2
_geom_bond_publ_flag
S1 C8 1.777(5) . ?
S1 C9 1.857(6) . ?
S2 C13 1.726(5) . ?
S2 C14 1.847(7) . ?
S3 C25 1.760(5) . ?
S3 C26 1.844(7) . ?
S4 C30 1.763(6) . ?
S4 C31 1.844(6) . ?
O1 C4 1.205(9) . ?
O2 C8 1.188(6) . ?
O3 C13 1.203(6) . ?
O4 C21 1.181(8) . ?
O5 C25 1.186(6) . ?
O6 C30 1.188(6) . ?
C1 C8 1.515(7) . ?
C1 C2 1.520(7) . ?
C1 C13 1.540(8) . ?
C2 C3 1.522(8) . ?
C2 C6 1.530(8) . ?
C3 C7 1.486(9) . ?
C3 C4 1.523(9) . ?
C4 C5 1.494(10) . ?
C5 C6 1.495(9) . ?
C9 C10 1.480(12) . ?
C9 C11 1.492(10) . ?
C9 C12 1.532(10) . ?
C14 C15 1.469(15) . ?
C14 C16 1.512(12) . ?
C14 C17 1.524(13) . ?
C18 C30 1.519(7) . ?
C18 C19 1.524(7) . ?
C18 C25 1.529(7) . ?
C19 C23 1.538(8) . ?
C19 C20 1.548(8) . ?
C20 C24 1.500(10) . ?
C20 C21 1.516(9) . ?
C21 C22 1.507(10) . ?
C22 C23 1.491(10) . ?
C26 C29 1.495(13) . ?
C26 C27 1.498(13) . ?
C26 C28 1.534(14) . ?
C31 C32 1.478(10) . ?
C31 C34 1.479(10) . ?
C31 C33 1.546(11) . ?

loop_
_cod_related_entry_id
_cod_related_entry_database
_cod_related_entry_code
1 ChemSpider 30653073
